data_4116457
loop_
_publ_author_name
'Stephen F. Martin'
'Kenneth J. Barr'
'Dudley W. Smith'
'Scott K. Bur'

_publ_section_title
;
 Applications of Vinylogous Mannich Reactions. Concise Enantiospecific
 Total Syntheses of (+)-Croomine
;
_journal_name_full 'Journal of the American Chemical Society'
_journal_page_first 6990
_journal_page_last 6997
_journal_paper_doi 10.1021/ja990077r
_journal_volume 121
_journal_year 1999
_chemical_formula_sum 'C16 H17 N O3'
_chemical_formula_weight 271.31
_chemical_name_systematic
; 
 ? 
;
_space_group_IT_number 14
_symmetry_cell_setting monoclinic
_symmetry_space_group_name_Hall '-P 2ybc'
_symmetry_space_group_name_H-M 'P 1 21/c 1'
_atom_sites_solution_hydrogens geom
_atom_sites_solution_primary direct
_atom_sites_solution_secondary difmap
_audit_creation_method SHELXL
_cell_angle_alpha 90.00
_cell_angle_beta 112.410(10)
_cell_angle_gamma 90.00
_cell_formula_units_Z 4
_cell_length_a 14.4480(10)
_cell_length_b 8.3839(8)
_cell_length_c 12.5630(10)
_cell_measurement_temperature 198(2)
_cell_volume 1406.8(2)
_computing_structure_refinement 'SHELXL-93 (Sheldrick, 1993)'
_computing_structure_solution 'SHELXS-86 (Sheldrick, 1990)'
_diffrn_ambient_temperature 198(2)
_diffrn_radiation_monochromator graphite
_diffrn_radiation_source 'normal-focus sealed tube'
_diffrn_radiation_type MoK\a
_diffrn_radiation_wavelength 0.71073
_diffrn_reflns_av_R_equivalents 0.0353
_diffrn_reflns_av_sigmaI/netI 0.0465
_diffrn_reflns_limit_h_max 17
_diffrn_reflns_limit_h_min -18
_diffrn_reflns_limit_k_max 1
_diffrn_reflns_limit_k_min -10
_diffrn_reflns_limit_l_max 16
_diffrn_reflns_limit_l_min -16
_diffrn_reflns_number 7186
_diffrn_reflns_theta_max 27.50
_diffrn_reflns_theta_min 2.87
_exptl_absorpt_coefficient_mu 0.089
_exptl_crystal_density_diffrn 1.281
_exptl_crystal_F_000 576
_exptl_crystal_size_max 0.54
_exptl_crystal_size_mid 0.52
_exptl_crystal_size_min 0.20
_refine_diff_density_max 0.316
_refine_diff_density_min -0.140
_refine_diff_density_rms 0.039
_refine_ls_extinction_coef 0.0339(27)
_refine_ls_extinction_expression Fc^*^=kFc[1+0.001xFc^2^\l^3^/sin(2\q)]^-1/4^
_refine_ls_extinction_method SHELXL
_refine_ls_goodness_of_fit_all 1.032
_refine_ls_goodness_of_fit_obs 1.124
_refine_ls_matrix_type full
_refine_ls_number_parameters 250
_refine_ls_number_reflns 3249
_refine_ls_number_restraints 0
_refine_ls_restrained_S_all 1.032
_refine_ls_restrained_S_obs 1.124
_refine_ls_R_factor_all 0.0868
_refine_ls_R_factor_obs 0.0491
_refine_ls_shift/esd_max 0.061
_refine_ls_shift/esd_mean 0.004
_refine_ls_structure_factor_coef Fsqd
_refine_ls_weighting_details 'w=1/[\s^2^(Fo^2^)+(0.0469P)^2^+0.3535P] where P=(Fo^2^+2Fc^2^)/3'
_refine_ls_weighting_scheme calc
_refine_ls_wR_factor_all 0.1216
_refine_ls_wR_factor_obs 0.1048
_reflns_number_observed 2121
_reflns_number_total 3249
_reflns_observed_criterion >2sigma(I)
_cod_data_source_file ja990077r_2.cif
_cod_data_source_block 14c
_cod_depositor_comments
;
The following automatic conversions were performed:

'_refine_ls_weighting_scheme' value 'calc
w=1/[\s^2^(Fo^2^)+(0.0469P)^2^+0.3535P] where P=(Fo^2^+2Fc^2^)/3' was
changed to 'calc'. New tag '_refine_ls_weighting_details' was
created. The value of the new tag was set to
'w=1/[\s^2^(Fo^2^)+(0.0469P)^2^+0.3535P] where P=(Fo^2^+2Fc^2^)/3'.

Automatic conversion script
Id: cif_fix_values 3143 2015-03-26 13:38:13Z robertas 
;
_cod_database_code 4116457

loop_
_symmetry_equiv_pos_as_xyz
'x, y, z'
'-x, y+1/2, -z+1/2'
'-x, -y, -z'
'x, -y-1/2, z-1/2'

loop_
_atom_site_aniso_label
_atom_site_aniso_U_11
_atom_site_aniso_U_22
_atom_site_aniso_U_33
_atom_site_aniso_U_23
_atom_site_aniso_U_13
_atom_site_aniso_U_12
O1 0.0531(9) 0.0403(8) 0.0441(8) 0.0050(6) 0.0148(6) -0.0054(7)
C2 0.0447(12) 0.0442(12) 0.0467(11) -0.0077(9) 0.0142(9) -0.0148(10)
C3 0.0403(12) 0.0501(13) 0.0487(12) -0.0049(10) 0.0102(9) -0.0080(10)
C4 0.0454(11) 0.0424(11) 0.0334(9) -0.0074(9) 0.0086(8) -0.0058(9)
C5 0.0532(12) 0.0353(10) 0.0365(10) -0.0058(9) 0.0178(9) 0.0022(9)
C6 0.0435(11) 0.0383(10) 0.0341(9) -0.0019(8) 0.0213(8) 0.0022(9)
N7 0.0353(8) 0.0335(8) 0.0307(7) 0.0014(7) 0.0142(6) 0.0063(7)
C8 0.0389(10) 0.0379(10) 0.0339(9) 0.0016(9) 0.0155(8) -0.0007(9)
C9 0.0473(12) 0.0410(11) 0.0421(11) 0.0060(10) 0.0104(10) 0.0051(10)
C10 0.0443(12) 0.0430(12) 0.0535(12) 0.0026(10) 0.0219(10) 0.0089(10)
O11 0.0605(10) 0.0756(12) 0.0536(9) -0.0002(8) 0.0239(8) -0.0268(9)
C12 0.0598(15) 0.070(2) 0.0362(11) -0.0001(12) 0.0134(10) 0.0017(14)
C13 0.0373(11) 0.0364(10) 0.0389(10) 0.0015(9) 0.0144(8) 0.0075(9)
C14 0.0426(10) 0.0281(9) 0.0345(9) -0.0028(8) 0.0141(8) 0.0045(8)
C15 0.0502(13) 0.0322(10) 0.0434(11) 0.0034(9) 0.0129(9) 0.0079(10)
C16 0.082(2) 0.0343(11) 0.0490(13) 0.0089(10) 0.0277(12) 0.0099(12)
C17 0.086(2) 0.0305(11) 0.0676(15) -0.0065(11) 0.0473(14) -0.0085(11)
C18 0.0553(14) 0.0483(13) 0.0557(13) -0.0198(11) 0.0244(11) -0.0150(11)
C19 0.0457(11) 0.0452(12) 0.0363(10) -0.0072(9) 0.0134(9) -0.0045(10)
O20 0.0698(10) 0.0484(9) 0.0339(7) -0.0069(7) 0.0187(7) 0.0022(8)

loop_
_atom_site_label
_atom_site_type_symbol
_atom_site_fract_x
_atom_site_fract_y
_atom_site_fract_z
_atom_site_U_iso_or_equiv
_atom_site_thermal_displace_type
_atom_site_occupancy
_atom_site_calc_flag
O1 O 0.16762(11) -0.0114(2) 0.32500(11) 0.0469(4) Uani 1 d
C2 C 0.0712(2) 0.0265(3) 0.3075(2) 0.0461(5) Uani 1 d
C3 C 0.0295(2) 0.1166(3) 0.1999(2) 0.0484(5) Uani 1 d
C4 C 0.09780(15) 0.1324(2) 0.1546(2) 0.0423(5) Uani 1 d
C5 C 0.1925(2) 0.0555(2) 0.2331(2) 0.0415(5) Uani 1 d
C6 C 0.28498(14) 0.1618(2) 0.2848(2) 0.0367(4) Uani 1 d
N7 N 0.27152(11) 0.2958(2) 0.35157(12) 0.0327(4) Uani 1 d
C8 C 0.32212(13) 0.2806(2) 0.46696(15) 0.0364(4) Uani 1 d
C9 C 0.3753(2) 0.1233(3) 0.4893(2) 0.0455(5) Uani 1 d
C10 C 0.3724(2) 0.0693(3) 0.3732(2) 0.0459(5) Uani 1 d
O11 O 0.03427(12) -0.0160(2) 0.37377(13) 0.0626(5) Uani 1 d
C12 C 0.0894(2) 0.2078(4) 0.0438(2) 0.0568(6) Uani 1 d
C13 C 0.21961(14) 0.4423(2) 0.3008(2) 0.0376(4) Uani 1 d
C14 C 0.27561(14) 0.5445(2) 0.24579(15) 0.0353(4) Uani 1 d
C15 C 0.2234(2) 0.6227(2) 0.1428(2) 0.0434(5) Uani 1 d
C16 C 0.2728(2) 0.7228(3) 0.0949(2) 0.0543(6) Uani 1 d
C17 C 0.3740(2) 0.7473(3) 0.1483(2) 0.0558(6) Uani 1 d
C18 C 0.4268(2) 0.6674(3) 0.2492(2) 0.0521(6) Uani 1 d
C19 C 0.3780(2) 0.5669(3) 0.2978(2) 0.0430(5) Uani 1 d
O20 O 0.32257(11) 0.3797(2) 0.53868(11) 0.0510(4) Uani 1 d
H3 H -0.0398(17) 0.1517(28) 0.1689(18) 0.059(7) Uiso 1 d
H5 H 0.2122(15) -0.0315(26) 0.1958(16) 0.047(6) Uiso 1 d
H6 H 0.3012(13) 0.2051(23) 0.2235(16) 0.039(5) Uiso 1 d
H9A H 0.3366(17) 0.0544(31) 0.5201(19) 0.064(7) Uiso 1 d
H9B H 0.4402(19) 0.1363(30) 0.5440(20) 0.064(7) Uiso 1 d
H10A H 0.3603(16) -0.0466(30) 0.3580(18) 0.056(6) Uiso 1 d
H10B H 0.4325(16) 0.1051(26) 0.3635(17) 0.051(6) Uiso 1 d
H12A H 0.1431(20) 0.2978(34) 0.0521(21) 0.081(8) Uiso 1 d
H12B H 0.1053(20) 0.1277(36) -0.0027(23) 0.088(9) Uiso 1 d
H12C H 0.0266(24) 0.2517(39) 0.0057(26) 0.102(11) Uiso 1 d
H13A H 0.1505(15) 0.4186(23) 0.2422(16) 0.040(5) Uiso 1 d
H13B H 0.2134(15) 0.5014(27) 0.3643(18) 0.052(6) Uiso 1 d
H15 H 0.1548(16) 0.6009(25) 0.1080(16) 0.043(6) Uiso 1 d
H16 H 0.2382(16) 0.7729(29) 0.0270(18) 0.056(7) Uiso 1 d
H17 H 0.4062(16) 0.8178(28) 0.1145(17) 0.051(6) Uiso 1 d
H18 H 0.4959(18) 0.6785(29) 0.2849(19) 0.063(7) Uiso 1 d
H19 H 0.4184(17) 0.5106(28) 0.3710(19) 0.059(6) Uiso 1 d

loop_
_atom_type_symbol
_atom_type_description
_atom_type_scat_dispersion_real
_atom_type_scat_dispersion_imag
_atom_type_scat_source
C C 0.0033 0.0016 'International Tables Vol C Tables 4.2.6.8 and 6.1.1.4'
H H 0.0000 0.0000 'International Tables Vol C Tables 4.2.6.8 and 6.1.1.4'
N N 0.0061 0.0033 'International Tables Vol C Tables 4.2.6.8 and 6.1.1.4'
O O 0.0106 0.0060 'International Tables Vol C Tables 4.2.6.8 and 6.1.1.4'

loop_
_geom_angle_atom_site_label_1
_geom_angle_atom_site_label_2
_geom_angle_atom_site_label_3
_geom_angle
C2 O1 C5 109.3(2)
O11 C2 O1 121.0(2)
O11 C2 C3 131.2(2)
O1 C2 C3 107.8(2)
C4 C3 C2 109.7(2)
C4 C3 H3 128.5(13)
C2 C3 H3 121.6(13)
C3 C4 C5 108.6(2)
C3 C4 C12 129.5(2)
C5 C4 C12 121.8(2)
O1 C5 C4 104.5(2)
O1 C5 C6 109.24(15)
C4 C5 C6 117.5(2)
O1 C5 H5 107.6(12)
C4 C5 H5 111.8(12)
C6 C5 H5 105.9(12)
N7 C6 C5 114.0(2)
N7 C6 C10 103.03(15)
C5 C6 C10 110.9(2)
N7 C6 H6 107.3(12)
C5 C6 H6 108.8(11)
C10 C6 H6 112.8(11)
C8 N7 C13 121.7(2)
C8 N7 C6 113.99(15)
C13 N7 C6 123.90(14)
O20 C8 N7 124.9(2)
O20 C8 C9 127.0(2)
N7 C8 C9 108.2(2)
C8 C9 C10 105.0(2)
C8 C9 H9A 105.3(14)
C10 C9 H9A 113.2(14)
C8 C9 H9B 109.5(16)
C10 C9 H9B 113.3(14)
H9A C9 H9B 110.1(20)
C9 C10 C6 105.0(2)
C9 C10 H10A 114.6(13)
C6 C10 H10A 108.5(13)
C9 C10 H10B 109.4(12)
C6 C10 H10B 106.3(12)
H10A C10 H10B 112.4(18)
C4 C12 H12A 114.5(14)
C4 C12 H12B 108.3(16)
H12A C12 H12B 102.5(21)
C4 C12 H12C 111.5(19)
H12A C12 H12C 107.8(24)
H12B C12 H12C 111.9(24)
N7 C13 C14 113.73(15)
N7 C13 H13A 110.8(11)
C14 C13 H13A 109.4(11)
N7 C13 H13B 105.3(13)
C14 C13 H13B 108.6(13)
H13A C13 H13B 108.9(16)
C19 C14 C15 118.6(2)
C19 C14 C13 121.5(2)
C15 C14 C13 119.8(2)
C16 C15 C14 120.4(2)
C16 C15 H15 123.1(12)
C14 C15 H15 116.4(12)
C17 C16 C15 120.6(2)
C17 C16 H16 119.4(14)
C15 C16 H16 120.0(14)
C16 C17 C18 119.3(2)
C16 C17 H17 119.3(13)
C18 C17 H17 121.4(13)
C17 C18 C19 120.4(2)
C17 C18 H18 120.7(14)
C19 C18 H18 118.9(15)
C14 C19 C18 120.5(2)
C14 C19 H19 120.9(13)
C18 C19 H19 118.5(13)

loop_
_geom_bond_atom_site_label_1
_geom_bond_atom_site_label_2
_geom_bond_distance
O1 C2 1.362(2)
O1 C5 1.447(2)
C2 O11 1.202(2)
C2 C3 1.463(3)
C3 C4 1.320(3)
C3 H3 0.97(2)
C4 C5 1.494(3)
C4 C12 1.491(3)
C5 C6 1.529(3)
C5 H5 0.97(2)
C6 N7 1.459(2)
C6 C10 1.537(3)
C6 H6 0.96(2)
N7 C8 1.358(2)
N7 C13 1.454(2)
C8 O20 1.224(2)
C8 C9 1.498(3)
C9 C10 1.513(3)
C9 H9A 0.98(2)
C9 H9B 0.93(2)
C10 H10A 0.99(2)
C10 H10B 0.97(2)
C12 H12A 1.06(3)
C12 H12B 0.97(3)
C12 H12C 0.92(3)
C13 C14 1.514(3)
C13 H13A 1.01(2)
C13 H13B 0.97(2)
C14 C19 1.384(3)
C14 C15 1.388(3)
C15 C16 1.379(3)
C15 H15 0.94(2)
C16 C17 1.372(4)
C16 H16 0.91(2)
C17 C18 1.379(3)
C17 H17 0.95(2)
C18 C19 1.381(3)
C18 H18 0.93(2)
C19 H19 1.00(2)
